data_7113576
loop_
_publ_author_name
'Liu, Hong-Min'
'Zhang, Fuyi'
'Zou, Da-Peng'

_publ_section_title
;
 Stereoselective synthesis of 2,2-bis(C-branched-chain)glucopyranosid-3-ulose
 via an autoxidation--Michael addition reaction
;
_journal_coden_ASTM CHCOFS
_journal_issue 16
_journal_name_full
;
 Chemical Communications (Cambridge, United Kingdom)
;
_journal_page_first 2044
_journal_page_last 2045
_journal_paper_doi 10.1039/b306227a
_journal_year 2003
_chemical_formula_sum 'C21 H22 O8'
_chemical_formula_weight 402.39
_space_group_IT_number 4
_symmetry_cell_setting monoclinic
_symmetry_space_group_name_Hall 'P 2yb'
_symmetry_space_group_name_H-M 'P 1 21 1'
_atom_sites_solution_hydrogens geom
_atom_sites_solution_primary direct
_atom_sites_solution_secondary difmap
_audit_creation_method SHELXL-97
_cell_angle_alpha 90.00
_cell_angle_beta 103.36(3)
_cell_angle_gamma 90.00
_cell_formula_units_Z 2
_cell_length_a 8.8818(18)
_cell_length_b 8.5242(17)
_cell_length_c 13.488(3)
_cell_measurement_reflns_used 210
_cell_measurement_temperature 291(2)
_cell_measurement_theta_max 25.2
_cell_measurement_theta_min 2
_cell_volume 993.5(4)
_computing_cell_refinement raxis
_computing_data_collection raxis
_computing_data_reduction raxis
_computing_molecular_graphics texsan
_computing_publication_material texsan
_computing_structure_refinement 'SHELXL-97 (Sheldrick, 1997)'
_computing_structure_solution 'SHELXS-97 (Sheldrick, 1990)'
_diffrn_ambient_temperature 291(2)
_diffrn_measured_fraction_theta_full 0.892
_diffrn_measured_fraction_theta_max 0.892
_diffrn_measurement_device_type R-axis-IV
_diffrn_measurement_method 'Osillation  frames'
_diffrn_radiation_monochromator graphite
_diffrn_radiation_source 'fine-focus sealed tube'
_diffrn_radiation_type MoK\a
_diffrn_radiation_wavelength 0.71073
_diffrn_reflns_av_R_equivalents 0.0277
_diffrn_reflns_av_sigmaI/netI 0.0409
_diffrn_reflns_limit_h_max 10
_diffrn_reflns_limit_h_min 0
_diffrn_reflns_limit_k_max 10
_diffrn_reflns_limit_k_min -9
_diffrn_reflns_limit_l_max 15
_diffrn_reflns_limit_l_min -16
_diffrn_reflns_number 2783
_diffrn_reflns_theta_full 24.99
_diffrn_reflns_theta_max 24.99
_diffrn_reflns_theta_min 1.55
_exptl_absorpt_coefficient_mu 0.104
_exptl_absorpt_correction_T_max 0.9796
_exptl_absorpt_correction_T_min 0.9696
_exptl_crystal_colour colorless
_exptl_crystal_density_diffrn 1.345
_exptl_crystal_density_method 'not measured'
_exptl_crystal_description prismatic
_exptl_crystal_F_000 424
_exptl_crystal_size_max 0.30
_exptl_crystal_size_mid 0.20
_exptl_crystal_size_min 0.20
_refine_diff_density_max 0.180
_refine_diff_density_min -0.141
_refine_diff_density_rms 0.036
_refine_ls_abs_structure_details 'Flack H D (1983), Acta Cryst. A39, 876-881'
_refine_ls_abs_structure_Flack -1.6(16)
_refine_ls_extinction_coef 0.022(2)
_refine_ls_extinction_expression Fc^*^=kFc[1+0.001xFc^2^\l^3^/sin(2\q)]^-1/4^
_refine_ls_extinction_method SHELXL
_refine_ls_goodness_of_fit_ref 1.081
_refine_ls_hydrogen_treatment mixed
_refine_ls_matrix_type full
_refine_ls_number_parameters 263
_refine_ls_number_reflns 2686
_refine_ls_number_restraints 1
_refine_ls_restrained_S_all 1.081
_refine_ls_R_factor_all 0.0632
_refine_ls_R_factor_gt 0.0517
_refine_ls_shift/su_max 0.000
_refine_ls_shift/su_mean 0.000
_refine_ls_structure_factor_coef Fsqd
_refine_ls_weighting_details 'calc w=1/[\s^2^(Fo^2^)+(0.0645P)^2^+0.0886P] where P=(Fo^2^+2Fc^2^)/3'
_refine_ls_weighting_scheme calc
_refine_ls_wR_factor_gt 0.1118
_refine_ls_wR_factor_ref 0.1171
_reflns_number_gt 2378
_reflns_number_total 2686
_reflns_threshold_expression >2sigma(I)
_cod_duplicate_entry 7103853
_cod_data_source_file b306227a.txt
_cod_data_source_block compound_3
_cod_original_cell_volume 993.6(3)
_cod_original_sg_symbol_H-M p2(1)
_cod_database_code 7113576

loop_
_symmetry_equiv_pos_as_xyz
'x, y, z'
'-x, y+1/2, -z'

loop_
_atom_site_label
_atom_site_type_symbol
_atom_site_fract_x
_atom_site_fract_y
_atom_site_fract_z
_atom_site_U_iso_or_equiv
_atom_site_adp_type
_atom_site_occupancy
_atom_site_symmetry_multiplicity
_atom_site_calc_flag
_atom_site_refinement_flags
O1 O 0.72565(19) 0.9150(2) 1.27682(12) 0.0601(5) Uani 1 1 d .
O2 O 1.29473(19) 0.8610(2) 1.11951(16) 0.0736(6) Uani 1 1 d .
O3 O 1.05166(16) 0.94336(18) 1.05968(12) 0.0467(4) Uani 1 1 d .
O4 O 0.73183(16) 0.89412(17) 0.92631(11) 0.0428(4) Uani 1 1 d .
O5 O 0.73900(18) 0.70378(17) 1.16935(12) 0.0494(5) Uani 1 1 d .
O6 O 0.50409(18) 0.7480(2) 0.91143(12) 0.0538(5) Uani 1 1 d .
O7 O 1.0723(3) 0.9727(3) 1.41317(16) 0.0943(8) Uani 1 1 d .
O8 O 0.85292(17) 1.09889(16) 1.08279(11) 0.0399(4) Uani 1 1 d .
C1 C 0.8228(3) 0.8079(3) 1.24436(18) 0.0493(7) Uani 1 1 d .
H1A H 0.8749 0.7455 1.3034 0.059 Uiso 1 1 calc R
C2 C 0.9480(3) 0.9014(3) 1.20576(17) 0.0421(6) Uani 1 1 d .
C3 C 0.9064(2) 0.9427(3) 1.09084(16) 0.0376(6) Uani 1 1 d .
C4 C 0.7934(2) 0.8311(3) 1.02480(16) 0.0399(6) Uani 1 1 d .
H4A H 0.8504 0.7355 1.0162 0.048 Uiso 1 1 calc R
C5 C 0.6664(3) 0.7851(3) 1.07793(17) 0.0417(6) Uani 1 1 d .
H5A H 0.6121 0.8785 1.0939 0.050 Uiso 1 1 calc R
C6 C 0.5549(3) 0.6754(3) 1.0095(2) 0.0537(7) Uani 1 1 d .
H6A H 0.6057 0.5766 1.0027 0.064 Uiso 1 1 calc R
H6B H 0.4669 0.6545 1.0387 0.064 Uiso 1 1 calc R
C7 C 0.6172(3) 0.8397(5) 1.3256(2) 0.0929(12) Uani 1 1 d .
H7A H 0.5519 0.9175 1.3457 0.139 Uiso 1 1 calc R
H7B H 0.6724 0.7839 1.3846 0.139 Uiso 1 1 calc R
H7C H 0.5547 0.7675 1.2789 0.139 Uiso 1 1 calc R
C8 C 1.0980(3) 0.8078(3) 1.2144(2) 0.0588(8) Uani 1 1 d .
H8A H 1.1684 0.8252 1.2801 0.071 Uiso 1 1 calc R
H8B H 1.0765 0.6964 1.2061 0.071 Uiso 1 1 calc R
C9 C 0.8845(3) 1.3418(3) 1.1717(2) 0.0594(8) Uani 1 1 d .
H9A H 0.8354 1.3716 1.1032 0.089 Uiso 1 1 calc R
H9B H 0.9823 1.3945 1.1922 0.089 Uiso 1 1 calc R
H9C H 0.8197 1.3707 1.2166 0.089 Uiso 1 1 calc R
C10 C 0.9098(3) 1.1693(3) 1.17642(18) 0.0437(6) Uani 1 1 d .
C11 C 0.6297(3) 0.7809(3) 0.86638(18) 0.0479(6) Uani 1 1 d .
H11A H 0.6872 0.6839 0.8625 0.057 Uiso 1 1 calc R
C12 C 0.5686(3) 0.8430(3) 0.76091(18) 0.0484(7) Uani 1 1 d .
C13 C 0.4389(4) 0.7788(5) 0.6980(2) 0.0946(12) Uani 1 1 d .
H13A H 0.3863 0.6985 0.7223 0.114 Uiso 1 1 calc R
C14 C 0.3853(4) 0.8321(6) 0.5990(2) 0.1028(14) Uani 1 1 d .
H14A H 0.2966 0.7881 0.5580 0.123 Uiso 1 1 calc R
C15 C 0.4604(4) 0.9471(5) 0.5616(2) 0.0856(11) Uani 1 1 d .
H15A H 0.4249 0.9815 0.4948 0.103 Uiso 1 1 calc R
C16 C 0.5877(4) 1.0119(4) 0.6221(2) 0.0844(11) Uani 1 1 d .
H16A H 0.6397 1.0916 0.5967 0.101 Uiso 1 1 calc R
C17 C 0.6417(3) 0.9611(4) 0.7216(2) 0.0710(9) Uani 1 1 d .
H17A H 0.7290 1.0079 0.7623 0.085 Uiso 1 1 calc R
C18 C 1.1648(3) 0.8687(3) 1.1304(2) 0.0528(7) Uani 1 1 d .
C19 C 0.9718(3) 1.0657(3) 1.24998(17) 0.0445(7) Uani 1 1 d .
C20 C 1.0377(3) 1.0881(4) 1.3594(2) 0.0666(9) Uani 1 1 d .
C21 C 1.0622(5) 1.2502(5) 1.4054(2) 0.1103(14) Uani 1 1 d .
H21A H 1.1055 1.2419 1.4773 0.166 Uiso 1 1 calc R
H21B H 0.9649 1.3042 1.3939 0.166 Uiso 1 1 calc R
H21C H 1.1320 1.3077 1.3741 0.166 Uiso 1 1 calc R

loop_
_atom_site_aniso_label
_atom_site_aniso_U_11
_atom_site_aniso_U_22
_atom_site_aniso_U_33
_atom_site_aniso_U_23
_atom_site_aniso_U_13
_atom_site_aniso_U_12
O1 0.0564(9) 0.0763(12) 0.0529(9) -0.0003(9) 0.0238(8) -0.0029(9)
O2 0.0382(9) 0.0813(13) 0.1033(14) -0.0007(12) 0.0203(9) 0.0044(10)
O3 0.0377(8) 0.0492(9) 0.0547(9) -0.0003(7) 0.0136(7) -0.0013(7)
O4 0.0417(8) 0.0431(8) 0.0420(8) -0.0058(7) 0.0065(6) -0.0056(7)
O5 0.0503(9) 0.0386(8) 0.0580(10) 0.0104(7) 0.0097(8) -0.0032(7)
O6 0.0402(9) 0.0646(10) 0.0573(10) -0.0040(8) 0.0129(8) -0.0117(8)
O7 0.1041(16) 0.1075(17) 0.0547(12) 0.0262(11) -0.0160(11) -0.0096(14)
O8 0.0475(8) 0.0312(7) 0.0372(8) 0.0042(7) 0.0020(7) 0.0028(7)
C1 0.0470(13) 0.0512(13) 0.0477(13) 0.0181(11) 0.0068(11) 0.0041(11)
C2 0.0390(11) 0.0404(12) 0.0431(12) 0.0091(10) 0.0020(10) 0.0041(10)
C3 0.0323(11) 0.0355(11) 0.0451(12) 0.0017(10) 0.0093(10) 0.0046(9)
C4 0.0347(11) 0.0365(11) 0.0480(13) 0.0012(10) 0.0086(10) 0.0052(9)
C5 0.0402(11) 0.0375(11) 0.0483(13) 0.0022(10) 0.0119(10) -0.0020(10)
C6 0.0475(13) 0.0530(14) 0.0622(16) -0.0011(12) 0.0161(13) -0.0149(12)
C7 0.0739(18) 0.143(3) 0.0700(18) 0.012(2) 0.0347(15) -0.016(2)
C8 0.0420(14) 0.0514(14) 0.0787(18) 0.0166(13) 0.0053(13) 0.0115(12)
C9 0.0795(18) 0.0403(13) 0.0540(16) -0.0033(12) 0.0062(14) -0.0019(13)
C10 0.0468(13) 0.0424(13) 0.0408(13) -0.0079(10) 0.0078(11) -0.0041(11)
C11 0.0428(12) 0.0460(12) 0.0546(14) -0.0128(11) 0.0105(11) -0.0076(11)
C12 0.0428(12) 0.0544(14) 0.0487(13) -0.0196(11) 0.0123(11) -0.0034(11)
C13 0.085(2) 0.146(3) 0.0502(16) -0.023(2) 0.0100(16) -0.051(2)
C14 0.0721(19) 0.177(4) 0.0553(19) -0.024(2) 0.0074(16) -0.030(2)
C15 0.077(2) 0.132(3) 0.0452(16) -0.0125(19) 0.0083(15) 0.018(2)
C16 0.096(2) 0.088(2) 0.060(2) 0.0079(17) 0.0013(18) -0.010(2)
C17 0.0736(18) 0.0732(18) 0.0532(17) 0.0086(15) -0.0116(15) -0.0223(16)
C18 0.0387(12) 0.0428(13) 0.0741(17) -0.0015(13) 0.0073(12) 0.0016(11)
C19 0.0471(13) 0.0511(14) 0.0316(12) 0.0036(11) 0.0015(11) -0.0018(11)
C20 0.0658(17) 0.0830(19) 0.0443(15) 0.0074(15) -0.0008(14) -0.0100(16)
C21 0.143(3) 0.122(3) 0.0531(19) -0.031(2) -0.003(2) -0.033(3)

loop_
_atom_type_symbol
_atom_type_description
_atom_type_scat_dispersion_real
_atom_type_scat_dispersion_imag
_atom_type_scat_source
C C 0.0033 0.0016 'International Tables Vol C Tables 4.2.6.8 and 6.1.1.4'
H H 0.0000 0.0000 'International Tables Vol C Tables 4.2.6.8 and 6.1.1.4'
O O 0.0106 0.0060 'International Tables Vol C Tables 4.2.6.8 and 6.1.1.4'

loop_
_geom_angle_atom_site_label_1
_geom_angle_atom_site_label_2
_geom_angle_atom_site_label_3
_geom_angle
C1 O1 C7 112.3(2)
C18 O3 C3 110.81(18)
C4 O4 C11 109.17(17)
C1 O5 C5 111.62(17)
C11 O6 C6 111.69(17)
C10 O8 C3 107.11(16)
O1 C1 O5 111.88(19)
O1 C1 C2 108.21(19)
O5 C1 C2 112.32(19)
C19 C2 C8 114.20(19)
C19 C2 C3 99.37(17)
C8 C2 C3 101.34(19)
C19 C2 C1 112.8(2)
C8 C2 C1 112.62(19)
C3 C2 C1 115.38(18)
O8 C3 O3 106.31(16)
O8 C3 C4 112.49(16)
O3 C3 C4 110.26(18)
O8 C3 C2 106.86(17)
O3 C3 C2 105.62(16)
C4 C3 C2 114.74(19)
O4 C4 C3 111.85(18)
O4 C4 C5 111.79(17)
C3 C4 C5 110.34(18)
O5 C5 C6 109.11(18)
O5 C5 C4 107.15(17)
C6 C5 C4 108.91(19)
O6 C6 C5 108.54(19)
C18 C8 C2 104.6(2)
C19 C10 O8 112.85(19)
C19 C10 C9 135.4(2)
O8 C10 C9 111.75(19)
O6 C11 O4 110.41(18)
O6 C11 C12 109.22(18)
O4 C11 C12 109.9(2)
C17 C12 C13 117.3(3)
C17 C12 C11 121.8(2)
C13 C12 C11 120.9(3)
C12 C13 C14 121.0(4)
C15 C14 C13 120.6(3)
C14 C15 C16 119.3(3)
C15 C16 C17 120.8(3)
C12 C17 C16 121.0(3)
O2 C18 O3 120.8(2)
O2 C18 C8 129.7(2)
O3 C18 C8 109.5(2)
C10 C19 C20 130.9(2)
C10 C19 C2 108.63(19)
C20 C19 C2 120.1(2)
O7 C20 C19 118.7(3)
O7 C20 C21 120.2(3)
C19 C20 C21 121.2(3)

loop_
_geom_bond_atom_site_label_1
_geom_bond_atom_site_label_2
_geom_bond_distance
O1 C1 1.394(3)
O1 C7 1.437(4)
O2 C18 1.198(3)
O3 C18 1.372(3)
O3 C3 1.446(3)
O4 C4 1.420(3)
O4 C11 1.438(3)
O5 C1 1.420(3)
O5 C5 1.432(3)
O6 C11 1.416(3)
O6 C6 1.436(3)
O7 C20 1.218(4)
O8 C10 1.384(3)
O8 C3 1.410(3)
C1 C2 1.552(3)
C2 C19 1.518(3)
C2 C8 1.534(3)
C2 C3 1.549(3)
C3 C4 1.514(3)
C4 C5 1.521(3)
C5 C6 1.511(3)
C8 C18 1.489(4)
C9 C10 1.486(3)
C10 C19 1.348(3)
C11 C12 1.497(3)
C12 C17 1.370(4)
C12 C13 1.376(4)
C13 C14 1.387(5)
C14 C15 1.348(6)
C15 C16 1.350(5)
C16 C17 1.386(4)
C19 C20 1.469(4)
C20 C21 1.510(5)

loop_
_geom_torsion_atom_site_label_1
_geom_torsion_atom_site_label_2
_geom_torsion_atom_site_label_3
_geom_torsion_atom_site_label_4
_geom_torsion
C7 O1 C1 O5 62.9(2)
C7 O1 C1 C2 -172.86(19)
C5 O5 C1 O1 64.4(2)
C5 O5 C1 C2 -57.5(2)
O1 C1 C2 C19 22.6(2)
O5 C1 C2 C19 146.60(18)
O1 C1 C2 C8 153.66(19)
O5 C1 C2 C8 -82.3(2)
O1 C1 C2 C3 -90.6(2)
O5 C1 C2 C3 33.3(3)
C10 O8 C3 O3 -91.18(19)
C10 O8 C3 C4 148.04(19)
C10 O8 C3 C2 21.3(2)
C18 O3 C3 O8 129.59(18)
C18 O3 C3 C4 -108.2(2)
C18 O3 C3 C2 16.3(2)
C19 C2 C3 O8 -22.1(2)
C8 C2 C3 O8 -139.28(17)
C1 C2 C3 O8 98.8(2)
C19 C2 C3 O3 90.82(19)
C8 C2 C3 O3 -26.4(2)
C1 C2 C3 O3 -148.33(18)
C19 C2 C3 C4 -147.53(19)
C8 C2 C3 C4 95.3(2)
C1 C2 C3 C4 -26.7(3)
C11 O4 C4 C3 178.10(18)
C11 O4 C4 C5 -57.6(2)
O8 C3 C4 O4 43.5(2)
O3 C3 C4 O4 -75.0(2)
C2 C3 C4 O4 165.96(17)
O8 C3 C4 C5 -81.6(2)
O3 C3 C4 C5 159.93(16)
C2 C3 C4 C5 40.8(2)
C1 O5 C5 C6 -169.1(2)
C1 O5 C5 C4 73.1(2)
O4 C4 C5 O5 172.13(17)
C3 C4 C5 O5 -62.7(2)
O4 C4 C5 C6 54.2(2)
C3 C4 C5 C6 179.37(18)
C11 O6 C6 C5 59.5(3)
O5 C5 C6 O6 -169.74(19)
C4 C5 C6 O6 -53.1(2)
C19 C2 C8 C18 -78.9(3)
C3 C2 C8 C18 26.9(2)
C1 C2 C8 C18 150.8(2)
C3 O8 C10 C19 -11.3(3)
C3 O8 C10 C9 169.8(2)
C6 O6 C11 O4 -64.1(2)
C6 O6 C11 C12 175.0(2)
C4 O4 C11 O6 61.7(2)
C4 O4 C11 C12 -177.78(18)
O6 C11 C12 C17 141.7(2)
O4 C11 C12 C17 20.4(3)
O6 C11 C12 C13 -40.8(3)
O4 C11 C12 C13 -162.1(3)
C17 C12 C13 C14 0.0(5)
C11 C12 C13 C14 -177.6(3)
C12 C13 C14 C15 0.8(6)
C13 C14 C15 C16 -0.9(6)
C14 C15 C16 C17 0.2(6)
C13 C12 C17 C16 -0.7(5)
C11 C12 C17 C16 176.8(3)
C15 C16 C17 C12 0.6(5)
C3 O3 C18 O2 -177.9(2)
C3 O3 C18 C8 1.6(3)
C2 C8 C18 O2 160.5(3)
C2 C8 C18 O3 -18.9(3)
O8 C10 C19 C20 -176.8(2)
C9 C10 C19 C20 1.7(5)
O8 C10 C19 C2 -3.9(3)
C9 C10 C19 C2 174.6(3)
C8 C2 C19 C10 122.7(2)
C3 C2 C19 C10 15.6(2)
C1 C2 C19 C10 -107.1(2)
C8 C2 C19 C20 -63.5(3)
C3 C2 C19 C20 -170.5(2)
C1 C2 C19 C20 66.7(3)
C10 C19 C20 O7 172.3(3)
C2 C19 C20 O7 0.0(4)
C10 C19 C20 C21 -7.6(5)
C2 C19 C20 C21 -179.8(3)
